data_7700992
loop_
_publ_author_name
'Baltrun, Marc'
'Watt, Fabian A.'
'Schoch, Roland'
'W\"olper, Christoph'
'Neuba, Adam G.'
'Hohloch, Stephan'

_publ_section_title
;
 A new bis-phenolate mesoionic carbene ligand for early transition metal
 chemistry.
;
_journal_issue 39
_journal_name_full 'Dalton transactions (Cambridge, England : 2003)'
_journal_page_first 14611
_journal_page_last 14625
_journal_paper_doi 10.1039/c9dt03099a
_journal_volume 48
_journal_year 2019
_chemical_formula_sum 'C30 H43 N3 O2'
_chemical_formula_weight 477.67
_space_group_crystal_system monoclinic
_space_group_IT_number 15
_space_group_name_Hall '-C 2yc'
_space_group_name_H-M_alt 'C 1 2/c 1'
_symmetry_space_group_name_Hall '-C 2yc'
_symmetry_space_group_name_H-M 'C 1 2/c 1'
_atom_sites_solution_hydrogens mixed
_audit_creation_method SHELXL-2014/7
_audit_update_record
;
2019-06-07 deposited with the CCDC.    2019-08-19 downloaded from the CCDC.
;
_cell_angle_alpha 90
_cell_angle_beta 114.10(3)
_cell_angle_gamma 90
_cell_formula_units_Z 4
_cell_length_a 26.760(5)
_cell_length_b 10.170(2)
_cell_length_c 11.170(2)
_cell_measurement_reflns_used 1720
_cell_measurement_temperature 130(2)
_cell_measurement_theta_max 25.52
_cell_measurement_theta_min 1.66
_cell_volume 2774.9(11)
_computing_cell_refinement 'Bruker Apex3 suite, 2019'
_computing_data_collection 'Bruker Apex3 suite, 2019'
_computing_data_reduction 'Bruker Apex3 suite, 2019'
_computing_structure_refinement 'SHELXL-2014/7 (Sheldrick, 2014)'
_computing_structure_solution WinGX
_diffrn_ambient_temperature 130(2)
_diffrn_measured_fraction_theta_full 0.981
_diffrn_measured_fraction_theta_max 0.973
_diffrn_measurement_device_type 'Bruker Smart AXS'
_diffrn_measurement_method 'omega scans'
_diffrn_radiation_type MoK\a
_diffrn_radiation_wavelength 0.71073
_diffrn_reflns_av_R_equivalents 0.0422
_diffrn_reflns_av_unetI/netI 0.0602
_diffrn_reflns_Laue_measured_fraction_full 0.981
_diffrn_reflns_Laue_measured_fraction_max 0.973
_diffrn_reflns_limit_h_max 32
_diffrn_reflns_limit_h_min -28
_diffrn_reflns_limit_k_max 12
_diffrn_reflns_limit_k_min -9
_diffrn_reflns_limit_l_max 13
_diffrn_reflns_limit_l_min -13
_diffrn_reflns_number 6109
_diffrn_reflns_point_group_measured_fraction_full 0.981
_diffrn_reflns_point_group_measured_fraction_max 0.973
_diffrn_reflns_theta_full 25.242
_diffrn_reflns_theta_max 25.528
_diffrn_reflns_theta_min 1.667
_exptl_absorpt_coefficient_mu 0.071
_exptl_absorpt_correction_T_max 0.746
_exptl_absorpt_correction_T_min 0.646
_exptl_absorpt_correction_type multi-scan
_exptl_absorpt_process_details 'Blessing, 1995'
_exptl_crystal_colour colourless
_exptl_crystal_density_diffrn 1.143
_exptl_crystal_description block
_exptl_crystal_F_000 1040
_exptl_crystal_size_max 0.30
_exptl_crystal_size_mid 0.25
_exptl_crystal_size_min 0.15
_refine_diff_density_max 0.221
_refine_diff_density_min -0.172
_refine_diff_density_rms 0.042
_refine_ls_extinction_method none
_refine_ls_goodness_of_fit_ref 1.038
_refine_ls_hydrogen_treatment refU
_refine_ls_matrix_type full
_refine_ls_number_parameters 188
_refine_ls_number_reflns 2532
_refine_ls_number_restraints 0
_refine_ls_restrained_S_all 1.038
_refine_ls_R_factor_all 0.0855
_refine_ls_R_factor_gt 0.0535
_refine_ls_shift/su_max 0.000
_refine_ls_shift/su_mean 0.000
_refine_ls_structure_factor_coef Fsqd
_refine_ls_weighting_details 'w=1/[\s^2^(Fo^2^)+(0.0601P)^2^] where P=(Fo^2^+2Fc^2^)/3'
_refine_ls_weighting_scheme calc
_refine_ls_wR_factor_gt 0.1164
_refine_ls_wR_factor_ref 0.1273
_reflns_Friedel_coverage 0.000
_reflns_number_gt 1720
_reflns_number_total 2532
_reflns_threshold_expression 'I > 2\s(I)'
_cod_data_source_file c9dt03099a2.cif
_cod_data_source_block shelx_CCDC1
_cod_depositor_comments 'Adding full bibliography for 7700989--7700996.cif.'
_cod_database_code 7700992
_shelx_shelxl_version_number 2014/7
_shelx_space_group_comment
;
The symmetry employed for this shelxl refinement is uniquely defined
by the following loop, which should always be used as a source of
symmetry information in preference to the above space-group names.
They are only intended as comments.
;

loop_
_space_group_symop_operation_xyz
'x, y, z'
'-x, y, -z+1/2'
'x+1/2, y+1/2, z'
'-x+1/2, y+1/2, -z+1/2'
'-x, -y, -z'
'x, -y, z-1/2'
'-x+1/2, -y+1/2, -z'
'x+1/2, -y+1/2, z-1/2'

loop_
_atom_site_label
_atom_site_type_symbol
_atom_site_fract_x
_atom_site_fract_y
_atom_site_fract_z
_atom_site_U_iso_or_equiv
_atom_site_adp_type
_atom_site_occupancy
_atom_site_site_symmetry_order
_atom_site_calc_flag
_atom_site_refinement_flags_posn
_atom_site_refinement_flags_adp
_atom_site_refinement_flags_occupancy
O1 O 0.40477(6) 0.32436(12) 0.34785(14) 0.0320(4) Uani 1 1 d . . .
H1 H 0.4285 0.3150 0.3200 0.051(8) Uiso 1 1 calc R . .
C6 C 0.43333(8) 0.67935(18) 0.39614(19) 0.0227(5) Uani 1 1 d . . .
H6 H 0.4572 0.7408 0.3867 0.014(5) Uiso 1 1 calc R . .
C5 C 0.43638(8) 0.54919(18) 0.36099(19) 0.0200(5) Uani 1 1 d . . .
C7 C 0.39623(8) 0.71960(18) 0.44412(19) 0.0220(5) Uani 1 1 d . . .
C9 C 0.36368(8) 0.49126(18) 0.4272(2) 0.0226(5) Uani 1 1 d . . .
C10 C 0.40216(8) 0.45419(18) 0.3787(2) 0.0229(5) Uani 1 1 d . . .
C17 C 0.39199(9) 0.86543(18) 0.4749(2) 0.0240(5) Uani 1 1 d . . .
C8 C 0.36207(8) 0.62353(18) 0.45843(19) 0.0235(5) Uani 1 1 d . . .
H8 H 0.3366 0.6491 0.4908 0.024(5) Uiso 1 1 calc R . .
C1 C 0.5000 0.5956(3) 0.2500 0.0274(7) Uani 1 2 d S T P
C21 C 0.32381(9) 0.39011(19) 0.4421(2) 0.0267(5) Uani 1 1 d . . .
C18 C 0.37706(10) 0.9455(2) 0.3486(2) 0.0349(6) Uani 1 1 d . . .
H18A H 0.4052 0.9353 0.3168 0.048(7) Uiso 1 1 calc R . .
H18B H 0.3738 1.0367 0.3665 0.045(7) Uiso 1 1 calc R . .
H18C H 0.3429 0.9147 0.2835 0.065(9) Uiso 1 1 calc R . .
C19 C 0.34874(9) 0.8889(2) 0.5281(2) 0.0315(6) Uani 1 1 d . . .
H19A H 0.3136 0.8630 0.4635 0.027(6) Uiso 1 1 calc R . .
H19B H 0.3480 0.9806 0.5479 0.039(6) Uiso 1 1 calc R . .
H19C H 0.3574 0.8380 0.6064 0.035(6) Uiso 1 1 calc R . .
C22 C 0.35486(9) 0.2824(2) 0.5387(2) 0.0325(6) Uani 1 1 d . . .
H22A H 0.3750 0.3204 0.6235 0.040(7) Uiso 1 1 calc R . .
H22B H 0.3798 0.2400 0.5089 0.056(8) Uiso 1 1 calc R . .
H22C H 0.3294 0.2189 0.5444 0.038(6) Uiso 1 1 calc R . .
C20 C 0.44701(9) 0.9132(2) 0.5782(2) 0.0354(6) Uani 1 1 d . . .
H20A H 0.4559 0.8645 0.6579 0.049(7) Uiso 1 1 calc R . .
H20B H 0.4445 1.0051 0.5949 0.036(6) Uiso 1 1 calc R . .
H20C H 0.4750 0.9001 0.5465 0.038(7) Uiso 1 1 calc R . .
C24 C 0.28831(9) 0.3311(2) 0.3077(2) 0.0365(6) Uani 1 1 d . . .
H24A H 0.3112 0.2846 0.2744 0.052(7) Uiso 1 1 calc R . .
H24B H 0.2693 0.4003 0.2480 0.048(7) Uiso 1 1 calc R . .
H24C H 0.2622 0.2714 0.3164 0.057(8) Uiso 1 1 calc R . .
C23 C 0.28550(10) 0.4549(2) 0.4949(3) 0.0423(7) Uani 1 1 d . . .
H23A H 0.2608 0.3902 0.5025 0.058(8) Uiso 1 1 calc R . .
H23B H 0.2649 0.5230 0.4358 0.064(9) Uiso 1 1 calc R . .
H23C H 0.3066 0.4923 0.5795 0.047(8) Uiso 1 1 calc R . .
N2 N 0.48366(7) 0.39027(15) 0.28032(18) 0.0301(5) Uani 1 1 d . . .
N1 N 0.47273(7) 0.51586(16) 0.29967(17) 0.0202(4) Uani 0.5 1 d . . P
C2 C 0.47273(7) 0.51586(16) 0.29967(17) 0.0202(4) Uani 0.5 1 d . . P
H1A H 0.5000 0.685(3) 0.2500 0.039(9) Uiso 1 2 d S . P

loop_
_atom_site_aniso_label
_atom_site_aniso_U_11
_atom_site_aniso_U_22
_atom_site_aniso_U_33
_atom_site_aniso_U_23
_atom_site_aniso_U_13
_atom_site_aniso_U_12
O1 0.0390(9) 0.0192(7) 0.0499(10) -0.0063(7) 0.0307(8) -0.0049(6)
C6 0.0225(11) 0.0206(10) 0.0266(12) 0.0002(9) 0.0116(10) -0.0045(8)
C5 0.0208(11) 0.0215(10) 0.0192(11) -0.0005(8) 0.0096(9) 0.0000(8)
C7 0.0243(11) 0.0205(10) 0.0212(11) 0.0008(9) 0.0090(9) -0.0001(9)
C9 0.0223(11) 0.0227(11) 0.0239(12) 0.0012(9) 0.0107(10) -0.0020(8)
C10 0.0248(12) 0.0187(10) 0.0250(12) -0.0026(9) 0.0099(10) -0.0021(8)
C17 0.0304(12) 0.0176(10) 0.0251(12) 0.0001(9) 0.0123(10) 0.0010(9)
C8 0.0227(11) 0.0263(11) 0.0260(12) 0.0010(9) 0.0145(10) 0.0023(9)
C1 0.0344(18) 0.0185(15) 0.0369(19) 0.000 0.0224(16) 0.000
C21 0.0288(12) 0.0235(11) 0.0326(13) -0.0032(9) 0.0175(11) -0.0054(9)
C18 0.0534(17) 0.0230(12) 0.0337(14) 0.0041(10) 0.0233(13) 0.0060(11)
C19 0.0412(14) 0.0238(12) 0.0340(14) -0.0037(10) 0.0200(12) 0.0013(10)
C22 0.0394(14) 0.0258(11) 0.0345(14) 0.0008(10) 0.0175(12) -0.0086(10)
C20 0.0374(14) 0.0221(12) 0.0445(16) -0.0073(11) 0.0146(12) -0.0027(10)
C24 0.0305(13) 0.0403(13) 0.0372(14) -0.0007(12) 0.0121(11) -0.0107(11)
C23 0.0440(15) 0.0331(13) 0.0675(19) -0.0048(14) 0.0407(15) -0.0107(12)
N2 0.0329(11) 0.0196(9) 0.0473(12) -0.0007(8) 0.0260(9) 0.0011(7)
N1 0.0225(10) 0.0169(9) 0.0207(10) -0.0001(7) 0.0082(9) -0.0003(7)
C2 0.0225(10) 0.0169(9) 0.0207(10) -0.0001(7) 0.0082(9) -0.0003(7)

loop_
_atom_type_symbol
_atom_type_description
_atom_type_scat_dispersion_real
_atom_type_scat_dispersion_imag
_atom_type_scat_source
C C 0.0033 0.0016 'International Tables Vol C Tables 4.2.6.8 and 6.1.1.4'
H H 0.0000 0.0000 'International Tables Vol C Tables 4.2.6.8 and 6.1.1.4'
N N 0.0061 0.0033 'International Tables Vol C Tables 4.2.6.8 and 6.1.1.4'
O O 0.0106 0.0060 'International Tables Vol C Tables 4.2.6.8 and 6.1.1.4'

loop_
_geom_angle_atom_site_label_1
_geom_angle_atom_site_label_2
_geom_angle_atom_site_label_3
_geom_angle
_geom_angle_site_symmetry_1
_geom_angle_site_symmetry_3
C10 O1 H1 109.5 . .
C7 C6 C5 122.00(18) . .
C7 C6 H6 119.0 . .
C5 C6 H6 119.0 . .
C6 C5 C10 119.95(18) . .
C6 C5 N1 119.12(17) . .
C10 C5 N1 120.83(17) . .
C6 C7 C8 116.78(18) . .
C6 C7 C17 120.50(17) . .
C8 C7 C17 122.68(18) . .
C8 C9 C10 117.41(18) . .
C8 C9 C21 121.59(18) . .
C10 C9 C21 120.99(17) . .
O1 C10 C9 118.53(17) . .
O1 C10 C5 121.67(18) . .
C9 C10 C5 119.79(17) . .
C19 C17 C20 107.85(17) . .
C19 C17 C18 108.78(17) . .
C20 C17 C18 109.48(18) . .
C19 C17 C7 112.12(16) . .
C20 C17 C7 109.78(17) . .
C18 C17 C7 108.79(17) . .
C7 C8 C9 124.03(19) . .
C7 C8 H8 118.0 . .
C9 C8 H8 118.0 . .
N1 C1 C2 106.3 . 2_655
N1 C1 N1 106.3(3) . 2_655
C2 C1 N1 0.0 2_655 2_655
N1 C1 H1A 126.86(13) . .
C2 C1 H1A 126.86(12) 2_655 .
N1 C1 H1A 126.86(12) 2_655 .
C22 C21 C23 107.17(18) . .
C22 C21 C24 110.64(17) . .
C23 C21 C24 107.59(19) . .
C22 C21 C9 110.81(17) . .
C23 C21 C9 110.98(17) . .
C24 C21 C9 109.58(17) . .
C17 C18 H18A 109.5 . .
C17 C18 H18B 109.5 . .
H18A C18 H18B 109.5 . .
C17 C18 H18C 109.5 . .
H18A C18 H18C 109.5 . .
H18B C18 H18C 109.5 . .
C17 C19 H19A 109.5 . .
C17 C19 H19B 109.5 . .
H19A C19 H19B 109.5 . .
C17 C19 H19C 109.5 . .
H19A C19 H19C 109.5 . .
H19B C19 H19C 109.5 . .
C21 C22 H22A 109.5 . .
C21 C22 H22B 109.5 . .
H22A C22 H22B 109.5 . .
C21 C22 H22C 109.5 . .
H22A C22 H22C 109.5 . .
H22B C22 H22C 109.5 . .
C17 C20 H20A 109.5 . .
C17 C20 H20B 109.5 . .
H20A C20 H20B 109.5 . .
C17 C20 H20C 109.5 . .
H20A C20 H20C 109.5 . .
H20B C20 H20C 109.5 . .
C21 C24 H24A 109.5 . .
C21 C24 H24B 109.5 . .
H24A C24 H24B 109.5 . .
C21 C24 H24C 109.5 . .
H24A C24 H24C 109.5 . .
H24B C24 H24C 109.5 . .
C21 C23 H23A 109.5 . .
C21 C23 H23B 109.5 . .
H23A C23 H23B 109.5 . .
C21 C23 H23C 109.5 . .
H23A C23 H23C 109.5 . .
H23B C23 H23C 109.5 . .
N2 N2 N1 108.55(10) 2_655 .
N2 N1 C1 108.31(18) . .
N2 N1 C5 122.17(16) . .
C1 N1 C5 129.51(17) . .

loop_
_geom_bond_atom_site_label_1
_geom_bond_atom_site_label_2
_geom_bond_distance
_geom_bond_site_symmetry_2
O1 C10 1.374(2) .
O1 H1 0.8200 .
C6 C7 1.369(3) .
C6 C5 1.393(3) .
C6 H6 0.9300 .
C5 C10 1.400(3) .
C5 N1 1.440(3) .
C7 C8 1.391(3) .
C7 C17 1.537(3) .
C9 C8 1.395(3) .
C9 C10 1.397(3) .
C9 C21 1.539(3) .
C17 C19 1.520(3) .
C17 C20 1.532(3) .
C17 C18 1.534(3) .
C8 H8 0.9300 .
C1 N1 1.352(2) .
C1 C2 1.352(2) 2_655
C1 N1 1.352(2) 2_655
C1 H1A 0.91(3) .
C21 C22 1.524(3) .
C21 C23 1.525(3) .
C21 C24 1.534(3) .
C18 H18A 0.9600 .
C18 H18B 0.9600 .
C18 H18C 0.9600 .
C19 H19A 0.9600 .
C19 H19B 0.9600 .
C19 H19C 0.9600 .
C22 H22A 0.9600 .
C22 H22B 0.9600 .
C22 H22C 0.9600 .
C20 H20A 0.9600 .
C20 H20B 0.9600 .
C20 H20C 0.9600 .
C24 H24A 0.9600 .
C24 H24B 0.9600 .
C24 H24C 0.9600 .
C23 H23A 0.9600 .
C23 H23B 0.9600 .
C23 H23C 0.9600 .
N2 N2 1.306(3) 2_655
N2 N1 1.347(2) .
